data_7012489
loop_
_publ_author_name
'Leung, Wing-Por'
'Hou, Henry L.'
'Cheng, Hui'
'Yang, Qing-Chuan'
'Li, Hung-Wing'
'Mak, Thomas C. W.'

_publ_section_title
;
 Synthesis and structural characterisation of low-valent Group 14 metal
 complexes containing tridentate 2,6-pyridyl-bridged bis(1-azaallyl)
 ligands
;
_journal_issue 8
_journal_name_full 'Dalton Transactions'
_journal_page_first 1505
_journal_paper_doi 10.1039/b211305h
_journal_year 2003
_chemical_formula_sum 'C23 H41 N3 Pb Si2'
_chemical_formula_weight 622.96
_chemical_name_systematic
; 
? 
;
_space_group_IT_number 2
_symmetry_cell_setting triclinic
_symmetry_space_group_name_Hall '-P 1'
_symmetry_space_group_name_H-M 'P -1'
_atom_sites_solution_hydrogens geom
_atom_sites_solution_primary direct
_atom_sites_solution_secondary difmap
_audit_creation_method SHELXL-97
_cell_angle_alpha 103.36(3)
_cell_angle_beta 100.73(3)
_cell_angle_gamma 100.66(3)
_cell_formula_units_Z 2
_cell_length_a 9.751(2)
_cell_length_b 12.115(2)
_cell_length_c 12.609(3)
_cell_measurement_temperature 294(2)
_cell_volume 1382.8(6)
_computing_cell_refinement 'BIOTEX RIGAKU'
_computing_data_collection 'RAXIS-IIC RIGAKU'
_computing_data_reduction 'BIOTEX RIGAKU'
_computing_molecular_graphics 'SIEMENS SHELXTL'
_computing_publication_material 'SIEMENS SHELXTL'
_computing_structure_refinement 'SHELXL-97 (Sheldrick, 1997)'
_computing_structure_solution 'SHELXS-97 (Sheldrick, 1990)'
_diffrn_ambient_temperature 294(2)
_diffrn_measured_fraction_theta_full 0.844
_diffrn_measured_fraction_theta_max 0.844
_diffrn_measurement_device_type 'RAXIS-IIC RIGAKU'
_diffrn_measurement_method IP
_diffrn_radiation_monochromator graphite
_diffrn_radiation_source 'fine-focus sealed tube'
_diffrn_radiation_type MoK\a
_diffrn_radiation_wavelength 0.71073
_diffrn_reflns_av_R_equivalents 0.0000
_diffrn_reflns_av_sigmaI/netI 0.0774
_diffrn_reflns_limit_h_max 11
_diffrn_reflns_limit_h_min -11
_diffrn_reflns_limit_k_max 14
_diffrn_reflns_limit_k_min 0
_diffrn_reflns_limit_l_max 14
_diffrn_reflns_limit_l_min -14
_diffrn_reflns_number 4114
_diffrn_reflns_theta_full 25.00
_diffrn_reflns_theta_max 25.00
_diffrn_reflns_theta_min 1.78
_exptl_absorpt_coefficient_mu 6.200
_exptl_absorpt_correction_T_max 1.073
_exptl_absorpt_correction_T_min 0.875
_exptl_absorpt_correction_type ABSCOR
_exptl_crystal_colour RED
_exptl_crystal_density_diffrn 1.496
_exptl_crystal_density_method 'not measured'
_exptl_crystal_description BLOCK
_exptl_crystal_F_000 620
_exptl_crystal_size_max 0.26
_exptl_crystal_size_mid 0.25
_exptl_crystal_size_min 0.22
_refine_diff_density_max 2.722
_refine_diff_density_min -3.803
_refine_diff_density_rms 0.210
_refine_ls_extinction_coef 0.0129(6)
_refine_ls_extinction_expression Fc^*^=kFc[1+0.001xFc^2^\l^3^/sin(2\q)]^-1/4^
_refine_ls_extinction_method SHELXL
_refine_ls_goodness_of_fit_ref 0.971
_refine_ls_hydrogen_treatment mixed
_refine_ls_matrix_type full
_refine_ls_number_parameters 263
_refine_ls_number_reflns 4114
_refine_ls_number_restraints 0
_refine_ls_restrained_S_all 0.971
_refine_ls_R_factor_all 0.0794
_refine_ls_R_factor_gt 0.0734
_refine_ls_shift/su_max 0.604
_refine_ls_shift/su_mean 0.099
_refine_ls_structure_factor_coef Fsqd
_refine_ls_weighting_details 'calc w=1/[\s^2^(Fo^2^)+(0.1742P)^2^+1.6688P] where P=(Fo^2^+2Fc^2^)/3'
_refine_ls_weighting_scheme calc
_refine_ls_wR_factor_gt 0.2011
_refine_ls_wR_factor_ref 0.2156
_reflns_number_gt 3774
_reflns_number_total 4114
_reflns_threshold_expression >2sigma(I)
_cod_data_source_file b211305h.txt
_cod_data_source_block p-1_b
_cod_depositor_comments
;
The following automatic conversions were performed:
'_symmetry_cell_setting' value 'TRICLINIC' changed to 'triclinic'
according to '/home/saulius/struct/CIF-dictionaries/cif_core.dic'
dictionary named 'cif_core.dic' version 2.4.1 from 2010-06-29.

Automatic conversion script
Id: cif_fix_enum 1527 2010-12-29 10:47:43Z saulius 
;
_cod_original_cell_volume 1382.8(5)
_cod_original_sg_symbol_H-M P-1
_cod_database_code 7012489

loop_
_symmetry_equiv_pos_as_xyz
'x, y, z'
'-x, -y, -z'

loop_
_atom_site_label
_atom_site_type_symbol
_atom_site_fract_x
_atom_site_fract_y
_atom_site_fract_z
_atom_site_U_iso_or_equiv
_atom_site_adp_type
_atom_site_occupancy
_atom_site_symmetry_multiplicity
_atom_site_calc_flag
_atom_site_refinement_flags
_atom_site_disorder_assembly
_atom_site_disorder_group
Pb1 Pb 0.489181(19) 0.354746(15) 0.228489(14) 0.06455(6) Uani 1 1 d . . .
Si1 Si 0.73844(18) 0.38911(15) 0.08417(12) 0.0739(5) Uani 1 1 d . . .
Si2 Si 0.66782(19) 0.13241(14) 0.29413(14) 0.0760(5) Uani 1 1 d . . .
N1 N 0.5980(4) 0.4101(4) 0.4209(3) 0.0599(12) Uani 1 1 d . . .
N2 N 0.7058(5) 0.4590(4) 0.2095(3) 0.0646(13) Uani 1 1 d . . .
N3 N 0.5105(5) 0.1768(4) 0.2563(4) 0.0708(14) Uani 1 1 d . . .
C1 C 0.7163(6) 0.4982(4) 0.4666(4) 0.0663(16) Uani 1 1 d . . .
C2 C 0.7787(7) 0.5214(5) 0.5843(4) 0.0768(19) Uani 1 1 d . . .
H2A H 0.8595 0.5822 0.6199 0.092 Uiso 1 1 calc R . .
C3 C 0.7152(7) 0.4504(5) 0.6449(4) 0.0767(18) Uani 1 1 d . . .
H3A H 0.7537 0.4650 0.7214 0.092 Uiso 1 1 calc R . .
C4 C 0.5973(7) 0.3598(5) 0.5919(5) 0.0806(19) Uani 1 1 d . . .
H4A H 0.5567 0.3141 0.6332 0.097 Uiso 1 1 calc R . .
C5 C 0.5386(6) 0.3357(5) 0.4801(4) 0.0715(17) Uani 1 1 d . . .
C6 C 0.7693(5) 0.5723(5) 0.4082(4) 0.0644(15) Uani 1 1 d . . .
H6A H 0.8177 0.6465 0.4540 0.077 Uiso 1 1 calc R . .
C7 C 0.7657(7) 0.5599(5) 0.2955(4) 0.0722(17) Uani 1 1 d . . .
C8 C 0.8365(6) 0.6693(5) 0.2646(5) 0.0758(18) Uani 1 1 d . . .
C9 C 0.8869(10) 0.7816(6) 0.3638(6) 0.108(3) Uani 1 1 d . . .
H9A H 0.8076 0.7948 0.3961 0.161 Uiso 1 1 calc R . .
H9B H 0.9220 0.8470 0.3373 0.161 Uiso 1 1 calc R . .
H9C H 0.9624 0.7727 0.4197 0.161 Uiso 1 1 calc R . .
C10 C 0.9699(8) 0.6529(6) 0.2155(6) 0.102(3) Uani 1 1 d . . .
H10A H 0.9427 0.5838 0.1533 0.153 Uiso 1 1 calc R . .
H10B H 1.0448 0.6451 0.2726 0.153 Uiso 1 1 calc R . .
H10C H 1.0041 0.7196 0.1904 0.153 Uiso 1 1 calc R . .
C11 C 0.7234(8) 0.6955(6) 0.1787(6) 0.094(2) Uani 1 1 d . . .
H11A H 0.6422 0.7058 0.2095 0.142 Uiso 1 1 calc R . .
H11B H 0.6931 0.6315 0.1117 0.142 Uiso 1 1 calc R . .
H11C H 0.7637 0.7655 0.1610 0.142 Uiso 1 1 calc R . .
C12 C 0.5927(9) 0.2504(6) 0.0164(4) 0.103(3) Uani 1 1 d . . .
H12A H 0.5008 0.2694 0.0032 0.155 Uiso 1 1 calc R . .
H12B H 0.5940 0.2003 0.0653 0.155 Uiso 1 1 calc R . .
H12C H 0.6093 0.2111 -0.0537 0.155 Uiso 1 1 calc R . .
C13 C 0.9156(8) 0.3402(7) 0.1062(7) 0.112(3) Uani 1 1 d . . .
H13A H 0.9214 0.3027 0.1657 0.168 Uiso 1 1 calc R . .
H13B H 0.9950 0.4070 0.1259 0.168 Uiso 1 1 calc R . .
H13C H 0.9189 0.2863 0.0382 0.168 Uiso 1 1 calc R . .
C14 C 0.4187(7) 0.2417(5) 0.4180(5) 0.0767(18) Uani 1 1 d . . .
H14A H 0.3418 0.2298 0.4514 0.092 Uiso 1 1 calc R . .
C15 C 0.4042(6) 0.1685(5) 0.3169(4) 0.0703(17) Uani 1 1 d . . .
C16 C 0.2649(8) 0.0724(7) 0.2562(5) 0.097(3) Uani 1 1 d . . .
C17 C 0.1493(7) 0.0671(7) 0.3260(7) 0.116(3) Uani 1 1 d . . .
H17A H 0.1233 0.1408 0.3423 0.173 Uiso 1 1 calc R . .
H17B H 0.1874 0.0507 0.3950 0.173 Uiso 1 1 calc R . .
H17C H 0.0658 0.0065 0.2839 0.173 Uiso 1 1 calc R . .
C18 C 0.3018(10) -0.0510(7) 0.2326(11) 0.170(5) Uani 1 1 d . . .
H18A H 0.3725 -0.0520 0.1889 0.255 Uiso 1 1 calc R . .
H18B H 0.2163 -0.1102 0.1920 0.255 Uiso 1 1 calc R . .
H18C H 0.3389 -0.0659 0.3026 0.255 Uiso 1 1 calc R . .
C19 C 0.2109(9) 0.0927(11) 0.1441(8) 0.183(4) Uani 1 1 d . . .
H19A H 0.1880 0.1676 0.1554 0.274 Uiso 1 1 calc R . .
H19B H 0.1264 0.0328 0.1029 0.274 Uiso 1 1 calc R . .
H19C H 0.2839 0.0906 0.1026 0.274 Uiso 1 1 calc R . .
C20 C 0.7270(10) 0.4631(7) -0.0335(6) 0.114(3) Uani 1 1 d . . .
H20A H 0.6384 0.4876 -0.0445 0.171 Uiso 1 1 calc R . .
H20B H 0.7302 0.4091 -0.1014 0.171 Uiso 1 1 calc R . .
H20C H 0.8064 0.5299 -0.0139 0.171 Uiso 1 1 calc R . .
C21 C 0.6447(9) 0.0406(6) 0.4014(7) 0.154(3) Uani 1 1 d . . .
H21A H 0.6237 0.0872 0.4663 0.231 Uiso 1 1 calc R . .
H21B H 0.7319 0.0170 0.4236 0.231 Uiso 1 1 calc R . .
H21C H 0.5671 -0.0274 0.3669 0.231 Uiso 1 1 calc R . .
C22 C 0.8317(7) 0.2556(6) 0.3580(6) 0.085(2) Uani 1 1 d . . .
H22A H 0.8446 0.3012 0.3062 0.128 Uiso 1 1 calc R . .
H22B H 0.9144 0.2245 0.3746 0.128 Uiso 1 1 calc R . .
H22C H 0.8199 0.3040 0.4260 0.128 Uiso 1 1 calc R . .
C23 C 0.7086(8) 0.0354(6) 0.1693(6) 0.103(2) Uani 1 1 d . . .
H23A H 0.7209 0.0776 0.1147 0.154 Uiso 1 1 calc R . .
H23B H 0.6303 -0.0324 0.1365 0.154 Uiso 1 1 calc R . .
H23C H 0.7951 0.0117 0.1933 0.154 Uiso 1 1 calc R . .

loop_
_atom_site_aniso_label
_atom_site_aniso_U_11
_atom_site_aniso_U_22
_atom_site_aniso_U_33
_atom_site_aniso_U_23
_atom_site_aniso_U_13
_atom_site_aniso_U_12
Pb1 0.06685(11) 0.07195(10) 0.05065(9) 0.01628(8) 0.00644(8) 0.01468(8)
Si1 0.0773(8) 0.0908(9) 0.0486(6) 0.0167(6) 0.0152(6) 0.0111(7)
Si2 0.0860(9) 0.0755(8) 0.0692(8) 0.0203(6) 0.0206(7) 0.0232(7)
N1 0.075(2) 0.073(2) 0.0259(14) 0.0092(14) 0.0069(14) 0.0138(18)
N2 0.063(2) 0.070(2) 0.0533(19) 0.0150(17) 0.0124(16) 0.0009(18)
N3 0.096(3) 0.0545(18) 0.056(2) 0.0098(16) 0.017(2) 0.0135(18)
C1 0.081(3) 0.062(2) 0.042(2) 0.003(2) -0.006(2) 0.020(2)
C2 0.096(4) 0.077(3) 0.048(2) 0.007(2) 0.010(2) 0.020(3)
C3 0.099(3) 0.089(3) 0.046(2) 0.026(2) 0.013(2) 0.029(3)
C4 0.113(4) 0.072(3) 0.065(3) 0.022(2) 0.031(3) 0.028(3)
C5 0.096(3) 0.070(3) 0.051(2) 0.017(2) 0.022(2) 0.023(2)
C6 0.061(2) 0.069(3) 0.057(2) 0.012(2) 0.007(2) 0.012(2)
C7 0.094(3) 0.068(3) 0.052(2) 0.018(2) 0.013(2) 0.017(2)
C8 0.077(3) 0.080(3) 0.066(3) 0.023(2) 0.012(2) 0.010(2)
C9 0.140(6) 0.072(3) 0.098(4) 0.030(3) 0.020(4) -0.004(4)
C10 0.108(5) 0.099(4) 0.096(4) 0.031(3) 0.031(3) 0.006(4)
C11 0.099(4) 0.089(4) 0.088(4) 0.030(3) 0.003(3) 0.018(3)
C12 0.155(6) 0.109(4) 0.031(2) 0.011(3) 0.007(3) 0.021(4)
C13 0.084(4) 0.127(6) 0.106(5) 0.004(4) 0.037(3) -0.003(4)
C14 0.096(3) 0.078(3) 0.060(3) 0.021(2) 0.022(2) 0.025(2)
C15 0.076(3) 0.079(3) 0.058(2) 0.022(2) 0.023(2) 0.011(2)
C16 0.093(4) 0.112(5) 0.066(3) 0.010(3) 0.018(3) -0.009(4)
C17 0.057(3) 0.127(5) 0.156(6) 0.027(4) 0.046(3) -0.003(3)
C18 0.123(5) 0.083(5) 0.270(11) -0.005(6) 0.088(6) -0.030(4)
C19 0.098(5) 0.287(9) 0.099(5) 0.064(6) -0.012(4) -0.086(5)
C20 0.157(6) 0.108(5) 0.074(3) 0.028(3) 0.040(4) 0.008(5)
C21 0.201(5) 0.194(3) 0.162(5) 0.130(3) 0.075(4) 0.148(3)
C22 0.070(3) 0.090(4) 0.082(4) 0.012(3) 0.002(3) 0.016(3)
C23 0.119(4) 0.098(4) 0.100(4) 0.014(3) 0.035(3) 0.053(3)

loop_
_atom_type_symbol
_atom_type_description
_atom_type_scat_dispersion_real
_atom_type_scat_dispersion_imag
_atom_type_scat_source
C C 0.0033 0.0016 'International Tables Vol C Tables 4.2.6.8 and 6.1.1.4'
H H 0.0000 0.0000 'International Tables Vol C Tables 4.2.6.8 and 6.1.1.4'
N N 0.0061 0.0033 'International Tables Vol C Tables 4.2.6.8 and 6.1.1.4'
Si Si 0.0817 0.0704 'International Tables Vol C Tables 4.2.6.8 and 6.1.1.4'
Pb Pb -3.3944 10.1111 'International Tables Vol C Tables 4.2.6.8 and 6.1.1.4'

loop_
_geom_angle_atom_site_label_1
_geom_angle_atom_site_label_2
_geom_angle_atom_site_label_3
_geom_angle
_geom_angle_site_symmetry_1
_geom_angle_site_symmetry_3
_geom_angle_publ_flag
N3 Pb1 N2 110.95(17) . . ?
N3 Pb1 N1 79.17(15) . . ?
N2 Pb1 N1 85.58(15) . . ?
N3 Pb1 C15 29.88(18) . . ?
N2 Pb1 C15 136.17(17) . . ?
N1 Pb1 C15 71.29(14) . . ?
N2 Si1 C12 108.7(3) . . ?
N2 Si1 C20 118.7(3) . . ?
C12 Si1 C20 101.1(3) . . ?
N2 Si1 C13 112.1(3) . . ?
C12 Si1 C13 105.6(4) . . ?
C20 Si1 C13 109.4(4) . . ?
N3 Si2 C22 114.1(3) . . ?
N3 Si2 C23 111.7(3) . . ?
C22 Si2 C23 106.1(3) . . ?
N3 Si2 C21 109.1(3) . . ?
C22 Si2 C21 108.5(3) . . ?
C23 Si2 C21 107.0(4) . . ?
C1 N1 C5 123.7(4) . . ?
C1 N1 Pb1 121.9(3) . . ?
C5 N1 Pb1 114.1(3) . . ?
C7 N2 Si1 138.3(4) . . ?
C7 N2 Pb1 113.0(4) . . ?
Si1 N2 Pb1 108.61(18) . . ?
C15 N3 Si2 121.3(4) . . ?
C15 N3 Pb1 95.1(4) . . ?
Si2 N3 Pb1 127.6(2) . . ?
N1 C1 C6 122.7(4) . . ?
N1 C1 C2 117.5(5) . . ?
C6 C1 C2 119.5(4) . . ?
C3 C2 C1 118.7(5) . . ?
C4 C3 C2 120.6(5) . . ?
C5 C4 C3 121.3(6) . . ?
C4 C5 N1 118.1(5) . . ?
C4 C5 C14 124.9(6) . . ?
N1 C5 C14 117.0(5) . . ?
C1 C6 C7 133.6(4) . . ?
N2 C7 C6 125.9(5) . . ?
N2 C7 C8 117.5(5) . . ?
C6 C7 C8 116.6(4) . . ?
C11 C8 C7 108.0(5) . . ?
C11 C8 C9 105.0(6) . . ?
C7 C8 C9 114.0(5) . . ?
C11 C8 C10 109.9(6) . . ?
C7 C8 C10 112.5(6) . . ?
C9 C8 C10 107.0(5) . . ?
C15 C14 C5 127.3(6) . . ?
C14 C15 N3 122.6(5) . . ?
C14 C15 C16 122.2(6) . . ?
N3 C15 C16 115.2(5) . . ?
C14 C15 Pb1 91.5(4) . . ?
N3 C15 Pb1 55.0(3) . . ?
C16 C15 Pb1 120.7(4) . . ?
C19 C16 C15 107.2(6) . . ?
C19 C16 C17 112.7(7) . . ?
C15 C16 C17 113.5(5) . . ?
C19 C16 C18 107.3(8) . . ?
C15 C16 C18 109.5(6) . . ?
C17 C16 C18 106.6(7) . . ?

loop_
_geom_bond_atom_site_label_1
_geom_bond_atom_site_label_2
_geom_bond_distance
_geom_bond_site_symmetry_2
_geom_bond_publ_flag
Pb1 N3 2.302(5) . ?
Pb1 N2 2.335(4) . ?
Pb1 N1 2.342(3) . ?
Pb1 C15 2.800(6) . ?
Si1 N2 1.728(5) . ?
Si1 C12 1.891(7) . ?
Si1 C20 1.899(8) . ?
Si1 C13 1.921(9) . ?
Si2 N3 1.739(5) . ?
Si2 C22 1.874(6) . ?
Si2 C23 1.889(8) . ?
Si2 C21 1.958(9) . ?
N1 C1 1.347(6) . ?
N1 C5 1.409(7) . ?
N2 C7 1.378(6) . ?
N3 C15 1.401(8) . ?
C1 C6 1.375(8) . ?
C1 C2 1.434(7) . ?
C2 C3 1.411(9) . ?
C3 C4 1.371(8) . ?
C4 C5 1.359(8) . ?
C5 C14 1.426(7) . ?
C6 C7 1.387(8) . ?
C7 C8 1.545(9) . ?
C8 C11 1.527(10) . ?
C8 C9 1.548(8) . ?
C8 C10 1.567(11) . ?
C14 C15 1.340(7) . ?
C15 C16 1.549(8) . ?
C16 C19 1.505(13) . ?
C16 C17 1.556(11) . ?
C16 C18 1.576(12) . ?
